data_4315278
loop_
_publ_author_name
'\'Alvaro D\'iez'
'Juan Forni\'es'
'Carmen Larraz'
'Elena Lalinde'
'Jos\'e A. L\'opez'
'Antonio Mart\'in'
'M. Teresa Moreno'
'Violeta Sicilia'

_publ_section_title
;
 Structural and Luminescence Studies on \p...\p and Pt...Pt Interactions
 in Mixed Chloro-Isocyanide Cyclometalated Platinum(II) Complexes
;
_journal_name_full 'Inorganic Chemistry'
_journal_page_first 3239
_journal_page_last 3251
_journal_paper_doi 10.1021/ic902094c
_journal_volume 49
_journal_year 2010
_chemical_formula_sum 'C18 H17 Cl N2 O0.5 Pt'
_chemical_formula_weight 499.88
_chemical_name_common ad254-1
_chemical_name_systematic
;
 ?
;
_space_group_IT_number 2
_symmetry_cell_setting triclinic
_symmetry_space_group_name_Hall '-P 1'
_symmetry_space_group_name_H-M 'P -1'
_atom_sites_solution_hydrogens geom
_atom_sites_solution_primary direct
_atom_sites_solution_secondary difmap
_audit_conform_dict_location ftp://ftp.iucr.org/pub/cif_core.dic
_audit_conform_dict_name cif_core.dic
_audit_conform_dict_version 2.3
_audit_creation_date 2009-11-26T20:13:03-00:00
_audit_creation_method 'WinGX routine CIF_UPDATE'
_cell_angle_alpha 94.668(2)
_cell_angle_beta 92.7050(10)
_cell_angle_gamma 90.712(2)
_cell_formula_units_Z 8
_cell_length_a 13.7227(4)
_cell_length_b 13.7343(3)
_cell_length_c 18.1103(5)
_cell_measurement_reflns_used 3637
_cell_measurement_temperature 173.0(10)
_cell_volume 3397.71(16)
_computing_cell_refinement 'HKL Scalepack (Otwinowski & Minor 1997)'
_computing_data_collection 'Collect (Bruker AXS BV, 1997-2004)'
_computing_data_reduction 'HKL Denzo and Scalepack (Otwinowski & Minor 1997)'
_computing_structure_refinement 'SHELXL-97 (Sheldrick, 1997)'
_diffrn_ambient_temperature 173.0(10)
_diffrn_detector_area_resol_mean 9
_diffrn_measured_fraction_theta_full 0.991
_diffrn_measured_fraction_theta_max 0.991
_diffrn_measurement_device '95mm CCD camera on \k-goniostat'
_diffrn_measurement_device_type KappaCCD
_diffrn_measurement_method CCD
_diffrn_orient_matrix_type 'by Bruker AXS Collect from scalepack cell'
_diffrn_orient_matrix_UB_11 -0.0215794
_diffrn_orient_matrix_UB_12 -0.0496292
_diffrn_orient_matrix_UB_13 -0.0411843
_diffrn_orient_matrix_UB_21 -0.0663483
_diffrn_orient_matrix_UB_22 0.0292831
_diffrn_orient_matrix_UB_23 -0.0015005
_diffrn_orient_matrix_UB_31 0.0213501
_diffrn_orient_matrix_UB_32 0.0449174
_diffrn_orient_matrix_UB_33 -0.0371223
_diffrn_radiation_monochromator graphite
_diffrn_radiation_type MoK\a
_diffrn_radiation_wavelength 0.71073
_diffrn_reflns_av_R_equivalents 0.0621
_diffrn_reflns_av_unetI/netI 0.048
_diffrn_reflns_limit_h_max 17
_diffrn_reflns_limit_h_min -17
_diffrn_reflns_limit_k_max 17
_diffrn_reflns_limit_k_min -17
_diffrn_reflns_limit_l_max 23
_diffrn_reflns_limit_l_min -23
_diffrn_reflns_number 52887
_diffrn_reflns_theta_full 27.48
_diffrn_reflns_theta_max 27.48
_diffrn_reflns_theta_min 1.13
_exptl_absorpt_coefficient_mu 8.418
_exptl_absorpt_correction_T_max 0.1464
_exptl_absorpt_correction_T_min 0.0998
_exptl_absorpt_correction_type multi-scan
_exptl_absorpt_process_details
;
        [c.f. r.h. blessing, acta cryst. (1995), a51, 33-38]
;
_exptl_crystal_colour Yellow
_exptl_crystal_density_diffrn 1.954
_exptl_crystal_density_method 'not measured'
_exptl_crystal_description Block
_exptl_crystal_F_000 1904
_exptl_crystal_size_max 0.325
_exptl_crystal_size_mid 0.25
_exptl_crystal_size_min 0.25
_refine_diff_density_max 2.523
_refine_diff_density_min -4.266
_refine_diff_density_rms 0.274
_refine_ls_extinction_method none
_refine_ls_goodness_of_fit_ref 1.096
_refine_ls_hydrogen_treatment constr
_refine_ls_matrix_type full
_refine_ls_number_parameters 823
_refine_ls_number_reflns 15431
_refine_ls_number_restraints 0
_refine_ls_restrained_S_all 1.096
_refine_ls_R_factor_all 0.0647
_refine_ls_R_factor_gt 0.0503
_refine_ls_shift/su_max 0.001
_refine_ls_shift/su_mean 0
_refine_ls_structure_factor_coef Fsqd
_refine_ls_weighting_details 'calc w=1/[\s^2^(Fo^2^)+(0.0739P)^2^+9.9757P] where P=(Fo^2^+2Fc^2^)/3'
_refine_ls_weighting_scheme calc
_refine_ls_wR_factor_gt 0.1199
_refine_ls_wR_factor_ref 0.1295
_reflns_number_gt 12789
_reflns_number_total 15431
_reflns_threshold_expression >2sigma(I)
_cod_data_source_file ic902094c_si_001_1.cif
_cod_data_source_block '[1]2'
_cod_depositor_comments
;
The following automatic conversions were performed:

'_symmetry_cell_setting' value 'Triclinic' changed to 'triclinic'
according to the built-in table from CIF Core dictionary named
'cif_core.dic' version 2.4.1 from 2010-06-29.

Automatic conversion script
Id: cif_fix_values 1646 2011-03-28 12:23:43Z adriana 
;
_cod_original_formula_sum 'C18 H17 Cl N2 O0.50 Pt'
_cod_database_code 4315278

loop_
_symmetry_equiv_pos_as_xyz
'x, y, z'
'-x, -y, -z'

loop_
_atom_site_label
_atom_site_type_symbol
_atom_site_fract_x
_atom_site_fract_y
_atom_site_fract_z
_atom_site_U_iso_or_equiv
_atom_site_adp_type
_atom_site_occupancy
_atom_site_symmetry_multiplicity
_atom_site_calc_flag
_atom_site_refinement_flags
_atom_site_disorder_assembly
_atom_site_disorder_group
C1 C 0.0793(6) -0.0753(6) 0.6087(4) 0.0298(16) Uani 1 1 d . . .
H1 H 0.1363 -0.06 0.6374 0.036 Uiso 1 1 calc R . .
C2 C -0.0099(7) -0.0623(6) 0.6408(5) 0.0357(19) Uani 1 1 d . . .
H2 H -0.0122 -0.0414 0.6908 0.043 Uiso 1 1 calc R . .
C3 C -0.0943(6) -0.0805(6) 0.5987(4) 0.0313(17) Uani 1 1 d . . .
H3 H -0.1542 -0.0686 0.6193 0.038 Uiso 1 1 calc R . .
C4 C -0.0908(6) -0.1172(5) 0.5242(4) 0.0305(17) Uani 1 1 d . . .
C5 C -0.1746(6) -0.1410(6) 0.4759(5) 0.0312(17) Uani 1 1 d . . .
H5 H -0.2368 -0.1352 0.4939 0.037 Uiso 1 1 calc R . .
C6 C -0.1631(5) -0.1723(6) 0.4036(4) 0.0299(17) Uani 1 1 d . . .
H6 H -0.2185 -0.1876 0.373 0.036 Uiso 1 1 calc R . .
C7 C -0.0696(5) -0.1827(5) 0.3731(4) 0.0252(15) Uani 1 1 d . . .
C8 C -0.0550(6) -0.2118(6) 0.2972(4) 0.0293(16) Uani 1 1 d . . .
H8 H -0.1082 -0.2262 0.2643 0.035 Uiso 1 1 calc R . .
C9 C 0.0385(6) -0.2184(6) 0.2730(4) 0.0289(16) Uani 1 1 d . . .
H9 H 0.0477 -0.2362 0.2232 0.035 Uiso 1 1 calc R . .
C10 C 0.1210(6) -0.1988(6) 0.3222(4) 0.0295(16) Uani 1 1 d . . .
H10 H 0.1832 -0.2052 0.3043 0.035 Uiso 1 1 calc R . .
C11 C 0.1104(5) -0.1702(5) 0.3964(4) 0.0221(14) Uani 1 1 d . . .
C12 C 0.0135(5) -0.1625(5) 0.4204(4) 0.0220(14) Uani 1 1 d . . .
C13 C 0.0010(5) -0.1307(5) 0.4962(4) 0.0230(14) Uani 1 1 d . . .
C14 C 0.3168(6) -0.1551(6) 0.4166(4) 0.0290(16) Uani 1 1 d . . .
C15 C 0.4583(6) -0.1804(8) 0.3279(5) 0.042(2) Uani 1 1 d . . .
C16 C 0.4832(9) -0.0800(10) 0.3044(8) 0.079(4) Uani 1 1 d . . .
H16A H 0.4268 -0.0535 0.2805 0.119 Uiso 1 1 calc R . .
H16B H 0.535 -0.0852 0.2705 0.119 Uiso 1 1 calc R . .
H16C H 0.5038 -0.0377 0.3472 0.119 Uiso 1 1 calc R . .
C17 C 0.4210(9) -0.2472(13) 0.2629(7) 0.089(5) Uani 1 1 d . . .
H17A H 0.3978 -0.3072 0.28 0.134 Uiso 1 1 calc R . .
H17B H 0.4728 -0.2606 0.2299 0.134 Uiso 1 1 calc R . .
H17C H 0.3685 -0.2165 0.2371 0.134 Uiso 1 1 calc R . .
C18 C 0.5462(9) -0.2206(11) 0.3686(7) 0.080(4) Uani 1 1 d . . .
H18A H 0.5724 -0.1718 0.4054 0.119 Uiso 1 1 calc R . .
H18B H 0.5951 -0.2381 0.3339 0.119 Uiso 1 1 calc R . .
H18C H 0.5268 -0.2774 0.3923 0.119 Uiso 1 1 calc R . .
C19 C -0.4153(5) -0.1006(6) -0.0918(4) 0.0305(17) Uani 1 1 d . . .
H19 H -0.4266 -0.1582 -0.1219 0.037 Uiso 1 1 calc R . .
C20 C -0.4302(6) -0.0119(7) -0.1217(4) 0.036(2) Uani 1 1 d . . .
H20 H -0.4523 -0.0108 -0.171 0.043 Uiso 1 1 calc R . .
C21 C -0.4125(6) 0.0743(6) -0.0791(4) 0.0317(18) Uani 1 1 d . . .
H21 H -0.4226 0.1335 -0.0995 0.038 Uiso 1 1 calc R . .
C22 C -0.3792(5) 0.0732(6) -0.0043(4) 0.0277(16) Uani 1 1 d . . .
C23 C -0.3599(6) 0.1570(6) 0.0468(4) 0.0306(17) Uani 1 1 d . . .
H23 H -0.3683 0.2191 0.0307 0.037 Uiso 1 1 calc R . .
C24 C -0.3296(5) 0.1476(6) 0.1185(5) 0.0300(17) Uani 1 1 d . . .
H24 H -0.3181 0.2034 0.1505 0.036 Uiso 1 1 calc R . .
C25 C -0.3152(5) 0.0535(6) 0.1457(4) 0.0263(15) Uani 1 1 d . . .
C26 C -0.2847(5) 0.0394(6) 0.2197(4) 0.0271(16) Uani 1 1 d . . .
H26 H -0.2737 0.0931 0.254 0.033 Uiso 1 1 calc R . .
C27 C -0.2714(6) -0.0532(6) 0.2409(4) 0.0310(17) Uani 1 1 d . . .
H27 H -0.2495 -0.0613 0.2894 0.037 Uiso 1 1 calc R . .
C28 C -0.2900(5) -0.1373(6) 0.1907(4) 0.0273(16) Uani 1 1 d . . .
H28 H -0.2793 -0.1993 0.2064 0.033 Uiso 1 1 calc R . .
C29 C -0.3243(5) -0.1267(5) 0.1183(4) 0.0225(14) Uani 1 1 d . . .
C30 C -0.3338(5) -0.0302(5) 0.0972(4) 0.0218(14) Uani 1 1 d . . .
C31 C -0.3667(5) -0.0183(6) 0.0222(4) 0.0260(16) Uani 1 1 d . . .
C32 C -0.3405(6) -0.3347(6) 0.0947(5) 0.0330(18) Uani 1 1 d . . .
C33 C -0.2976(8) -0.4806(7) 0.1737(6) 0.054(3) Uani 1 1 d . . .
C34 C -0.2494(15) -0.5529(10) 0.1180(9) 0.120(7) Uani 1 1 d . . .
H34A H -0.2918 -0.5652 0.0745 0.18 Uiso 1 1 calc R . .
H34B H -0.2375 -0.613 0.1402 0.18 Uiso 1 1 calc R . .
H34C H -0.1886 -0.5256 0.1046 0.18 Uiso 1 1 calc R . .
C35 C -0.3855(11) -0.5241(12) 0.2020(9) 0.112(7) Uani 1 1 d . . .
H35A H -0.4124 -0.4788 0.2385 0.168 Uiso 1 1 calc R . .
H35B H -0.3686 -0.5832 0.2243 0.168 Uiso 1 1 calc R . .
H35C H -0.433 -0.5388 0.1619 0.168 Uiso 1 1 calc R . .
C36 C -0.2259(10) -0.4419(9) 0.2350(7) 0.076(4) Uani 1 1 d . . .
H36A H -0.1671 -0.4208 0.214 0.114 Uiso 1 1 calc R . .
H36B H -0.2112 -0.4925 0.2671 0.114 Uiso 1 1 calc R . .
H36C H -0.2538 -0.3876 0.2629 0.114 Uiso 1 1 calc R . .
C37 C 0.0845(5) 0.0589(6) -0.1026(4) 0.0257(15) Uani 1 1 d . . .
H37 H 0.0733 0.1059 -0.1361 0.031 Uiso 1 1 calc R . .
C38 C 0.0683(5) -0.0396(6) -0.1255(4) 0.0295(17) Uani 1 1 d . . .
H38 H 0.0465 -0.0577 -0.1742 0.035 Uiso 1 1 calc R . .
C39 C 0.0840(5) -0.1096(6) -0.0774(4) 0.0291(16) Uani 1 1 d . . .
H39 H 0.0719 -0.1751 -0.0929 0.035 Uiso 1 1 calc R . .
C40 C 0.1187(5) -0.0827(6) -0.0039(4) 0.0246(15) Uani 1 1 d . . .
C41 C 0.1378(6) -0.1489(6) 0.0512(5) 0.0330(17) Uani 1 1 d . . .
H41 H 0.1286 -0.2156 0.0391 0.04 Uiso 1 1 calc R . .
C42 C 0.1696(5) -0.1162(6) 0.1215(4) 0.0281(16) Uani 1 1 d . . .
H42 H 0.1823 -0.161 0.1564 0.034 Uiso 1 1 calc R . .
C43 C 0.1837(5) -0.0131(6) 0.1426(4) 0.0249(15) Uani 1 1 d . . .
C44 C 0.2139(5) 0.0255(6) 0.2153(4) 0.0285(16) Uani 1 1 d . . .
H44 H 0.2263 -0.0162 0.2525 0.034 Uiso 1 1 calc R . .
C45 C 0.2247(6) 0.1240(6) 0.2303(4) 0.0300(16) Uani 1 1 d . . .
H45 H 0.2429 0.1489 0.2783 0.036 Uiso 1 1 calc R . .
C46 C 0.2090(5) 0.1886(6) 0.1753(4) 0.0280(16) Uani 1 1 d . . .
H46 H 0.221 0.2551 0.1867 0.034 Uiso 1 1 calc R . .
C47 C 0.1766(5) 0.1561(5) 0.1053(4) 0.0204(14) Uani 1 1 d . . .
C48 C 0.1673(5) 0.0540(5) 0.0890(4) 0.0232(14) Uani 1 1 d . . .
C49 C 0.1328(5) 0.0174(5) 0.0155(4) 0.0224(14) Uani 1 1 d . . .
C50 C 0.1569(6) 0.3531(6) 0.0703(5) 0.0341(19) Uani 1 1 d . . .
C51 C 0.1754(9) 0.5136(6) 0.1538(5) 0.054(3) Uani 1 1 d . . .
C52 C 0.1877(12) 0.5973(9) 0.1055(7) 0.084(4) Uani 1 1 d . . .
H52A H 0.2508 0.5943 0.0848 0.126 Uiso 1 1 calc R . .
H52B H 0.182 0.6582 0.1349 0.126 Uiso 1 1 calc R . .
H52C H 0.138 0.5926 0.0661 0.126 Uiso 1 1 calc R . .
C53 C 0.2634(10) 0.5004(9) 0.2061(7) 0.081(4) Uani 1 1 d . . .
H53A H 0.254 0.4429 0.2318 0.121 Uiso 1 1 calc R . .
H53B H 0.2709 0.5564 0.2413 0.121 Uiso 1 1 calc R . .
H53C H 0.321 0.4936 0.178 0.121 Uiso 1 1 calc R . .
C54 C 0.0812(10) 0.5251(9) 0.1943(7) 0.073(4) Uani 1 1 d . . .
H54A H 0.0277 0.5316 0.159 0.11 Uiso 1 1 calc R . .
H54B H 0.086 0.5823 0.2286 0.11 Uiso 1 1 calc R . .
H54C H 0.0703 0.4686 0.2209 0.11 Uiso 1 1 calc R . .
C55 C -0.0694(6) 0.4102(5) 0.5919(4) 0.0276(16) Uani 1 1 d . . .
H55 H -0.1178 0.4199 0.6259 0.033 Uiso 1 1 calc R . .
C56 C 0.0281(6) 0.4262(6) 0.6159(4) 0.0323(18) Uani 1 1 d . . .
H56 H 0.044 0.447 0.6652 0.039 Uiso 1 1 calc R . .
C57 C 0.0998(6) 0.4116(5) 0.5672(4) 0.0310(17) Uani 1 1 d . . .
H57 H 0.1647 0.4223 0.5832 0.037 Uiso 1 1 calc R . .
C58 C 0.0759(6) 0.3802(5) 0.4926(4) 0.0257(15) Uani 1 1 d . . .
C59 C 0.1457(6) 0.3633(6) 0.4355(5) 0.0315(17) Uani 1 1 d . . .
H59 H 0.2118 0.3745 0.4469 0.038 Uiso 1 1 calc R . .
C60 C 0.1149(6) 0.3313(5) 0.3658(5) 0.0312(17) Uani 1 1 d . . .
H60 H 0.1612 0.3203 0.3304 0.037 Uiso 1 1 calc R . .
C61 C 0.0137(6) 0.3134(5) 0.3438(4) 0.0255(15) Uani 1 1 d . . .
C62 C -0.0218(6) 0.2810(6) 0.2724(4) 0.0330(18) Uani 1 1 d . . .
H62 H 0.0218 0.2682 0.2352 0.04 Uiso 1 1 calc R . .
C63 C -0.1202(6) 0.2677(6) 0.2562(4) 0.0347(18) Uani 1 1 d . . .
H63 H -0.1424 0.2461 0.2083 0.042 Uiso 1 1 calc R . .
C64 C -0.1877(6) 0.2867(6) 0.3118(4) 0.0301(17) Uani 1 1 d . . .
H64 H -0.2539 0.2761 0.3001 0.036 Uiso 1 1 calc R . .
C65 C -0.1576(5) 0.3208(5) 0.3834(4) 0.0244(15) Uani 1 1 d . . .
C66 C -0.0555(5) 0.3316(5) 0.3981(4) 0.0211(14) Uani 1 1 d . . .
C67 C -0.0234(5) 0.3652(5) 0.4717(4) 0.0227(14) Uani 1 1 d . . .
C68 C -0.3557(6) 0.3285(6) 0.4215(5) 0.0319(17) Uani 1 1 d . . .
C69 C -0.5204(6) 0.2703(7) 0.3549(5) 0.0344(18) Uani 1 1 d . . .
C70 C -0.4959(7) 0.2036(8) 0.2879(5) 0.048(2) Uani 1 1 d . . .
H70A H -0.4642 0.2408 0.2531 0.072 Uiso 1 1 calc R . .
H70B H -0.5548 0.1742 0.2649 0.072 Uiso 1 1 calc R . .
H70C H -0.4532 0.1534 0.3032 0.072 Uiso 1 1 calc R . .
C71 C -0.5692(8) 0.2123(10) 0.4124(6) 0.065(3) Uani 1 1 d . . .
H71A H -0.5265 0.1617 0.4269 0.098 Uiso 1 1 calc R . .
H71B H -0.6293 0.1836 0.3912 0.098 Uiso 1 1 calc R . .
H71C H -0.5823 0.2554 0.4551 0.098 Uiso 1 1 calc R . .
C72 C -0.5822(8) 0.3545(9) 0.3308(8) 0.073(4) Uani 1 1 d . . .
H72A H -0.5919 0.3999 0.3729 0.11 Uiso 1 1 calc R . .
H72B H -0.6443 0.3296 0.3105 0.11 Uiso 1 1 calc R . .
H72C H -0.5495 0.387 0.2939 0.11 Uiso 1 1 calc R . .
Cl1 Cl 0.31929(15) -0.07245(16) 0.58029(11) 0.0368(5) Uani 1 1 d . . .
Cl2 Cl -0.42219(16) -0.33942(16) -0.06857(11) 0.0393(5) Uani 1 1 d . . .
Cl3 Cl 0.08253(15) 0.30382(16) -0.09339(11) 0.0365(4) Uani 1 1 d . . .
Cl4 Cl -0.31581(15) 0.41424(15) 0.58364(11) 0.0369(4) Uani 1 1 d . . .
N1 N 0.0859(4) -0.1090(4) 0.5379(3) 0.0223(12) Uani 1 1 d . . .
N2 N 0.3814(5) -0.1670(5) 0.3787(4) 0.0356(16) Uani 1 1 d . . .
N3 N -0.3850(4) -0.1054(5) -0.0208(3) 0.0242(13) Uani 1 1 d . . .
N4 N -0.3269(6) -0.3981(5) 0.1306(4) 0.0416(18) Uani 1 1 d . . .
N5 N 0.1161(4) 0.0868(5) -0.0323(3) 0.0234(13) Uani 1 1 d . . .
N6 N 0.1658(6) 0.4249(5) 0.1044(4) 0.0393(17) Uani 1 1 d . . .
N7 N -0.0949(5) 0.3810(4) 0.5209(3) 0.0251(13) Uani 1 1 d . . .
N8 N -0.4299(5) 0.3087(5) 0.3900(4) 0.0379(16) Uani 1 1 d . . .
Pt1 Pt 0.210589(19) -0.13240(2) 0.478747(15) 0.02284(8) Uani 1 1 d . . .
Pt2 Pt -0.36250(2) -0.22791(2) 0.035687(15) 0.02535(8) Uani 1 1 d . . .
Pt3 Pt 0.13932(2) 0.22830(2) 0.015152(15) 0.02370(8) Uani 1 1 d . . .
Pt4 Pt -0.23376(2) 0.35584(2) 0.473081(16) 0.02482(8) Uani 1 1 d . . .
O1 O 0.4181(13) 0.5775(14) 0.0409(11) 0.197(8) Uani 1 1 d . . .
O2 O 0.579(3) -0.433(2) 0.462(2) 0.384(19) Uani 1 1 d . . .

loop_
_atom_site_aniso_label
_atom_site_aniso_U_11
_atom_site_aniso_U_22
_atom_site_aniso_U_33
_atom_site_aniso_U_23
_atom_site_aniso_U_13
_atom_site_aniso_U_12
C1 0.037(4) 0.026(4) 0.026(4) 0.000(3) -0.001(3) 0.002(3)
C2 0.057(6) 0.024(4) 0.026(4) -0.001(3) 0.009(4) 0.005(4)
C3 0.035(4) 0.029(4) 0.030(4) 0.003(3) 0.007(3) 0.005(3)
C4 0.040(4) 0.022(4) 0.031(4) 0.008(3) 0.006(3) 0.001(3)
C5 0.022(4) 0.030(4) 0.042(5) 0.007(4) 0.003(3) 0.001(3)
C6 0.024(4) 0.028(4) 0.038(4) 0.008(3) -0.004(3) -0.002(3)
C7 0.028(4) 0.022(4) 0.026(4) 0.009(3) -0.004(3) -0.002(3)
C8 0.036(4) 0.030(4) 0.021(4) 0.007(3) -0.010(3) 0.000(3)
C9 0.036(4) 0.031(4) 0.018(3) -0.002(3) -0.007(3) -0.004(3)
C10 0.033(4) 0.029(4) 0.028(4) 0.005(3) 0.005(3) -0.004(3)
C11 0.027(4) 0.026(4) 0.014(3) 0.008(3) -0.005(3) 0.003(3)
C12 0.023(3) 0.021(3) 0.022(3) 0.007(3) -0.006(3) -0.006(3)
C13 0.024(4) 0.019(3) 0.027(4) 0.007(3) -0.003(3) -0.001(3)
C14 0.027(4) 0.027(4) 0.031(4) 0.002(3) -0.009(3) -0.002(3)
C15 0.027(4) 0.066(6) 0.031(4) 0.006(4) 0.003(3) 0.001(4)
C16 0.059(7) 0.098(10) 0.090(10) 0.053(8) 0.027(7) 0.000(7)
C17 0.060(8) 0.151(15) 0.051(7) -0.032(8) 0.020(6) -0.020(8)
C18 0.059(7) 0.129(12) 0.057(7) 0.031(8) 0.014(6) 0.041(8)
C19 0.025(4) 0.046(5) 0.020(4) -0.002(3) 0.003(3) 0.006(3)
C20 0.023(4) 0.063(6) 0.023(4) 0.008(4) 0.007(3) 0.003(4)
C21 0.028(4) 0.046(5) 0.023(4) 0.017(4) 0.002(3) 0.004(3)
C22 0.017(3) 0.043(5) 0.023(4) 0.006(3) 0.003(3) 0.000(3)
C23 0.029(4) 0.030(4) 0.035(4) 0.009(3) 0.003(3) 0.002(3)
C24 0.022(4) 0.027(4) 0.040(4) 0.001(3) -0.001(3) -0.001(3)
C25 0.023(4) 0.030(4) 0.027(4) 0.002(3) 0.000(3) 0.003(3)
C26 0.026(4) 0.033(4) 0.021(4) -0.006(3) 0.004(3) -0.005(3)
C27 0.035(4) 0.034(4) 0.023(4) -0.001(3) -0.004(3) -0.006(3)
C28 0.025(4) 0.034(4) 0.023(4) 0.002(3) -0.006(3) -0.004(3)
C29 0.019(3) 0.028(4) 0.020(3) -0.003(3) -0.001(3) 0.000(3)
C30 0.013(3) 0.029(4) 0.024(3) 0.003(3) 0.002(3) 0.003(3)
C31 0.020(3) 0.040(4) 0.018(3) 0.003(3) 0.006(3) 0.003(3)
C32 0.035(4) 0.023(4) 0.039(5) 0.001(3) -0.005(4) -0.007(3)
C33 0.063(7) 0.031(5) 0.065(7) 0.018(5) -0.030(5) -0.016(4)
C34 0.21(2) 0.041(7) 0.105(12) 0.006(8) -0.028(13) 0.035(10)
C35 0.107(12) 0.108(12) 0.126(14) 0.084(11) -0.046(10) -0.048(10)
C36 0.096(10) 0.059(7) 0.069(8) 0.026(6) -0.057(7) -0.023(7)
C37 0.019(3) 0.037(4) 0.020(3) -0.003(3) -0.005(3) -0.002(3)
C38 0.015(3) 0.042(5) 0.029(4) -0.012(3) -0.004(3) 0.000(3)
C39 0.022(4) 0.035(4) 0.029(4) -0.007(3) -0.001(3) -0.007(3)
C40 0.014(3) 0.038(4) 0.021(3) -0.002(3) 0.003(3) -0.003(3)
C41 0.030(4) 0.033(4) 0.036(4) 0.002(3) 0.006(3) -0.003(3)
C42 0.024(4) 0.029(4) 0.032(4) 0.008(3) 0.002(3) 0.000(3)
C43 0.018(3) 0.035(4) 0.022(3) -0.002(3) 0.002(3) 0.001(3)
C44 0.022(4) 0.041(5) 0.023(4) 0.006(3) 0.002(3) 0.000(3)
C45 0.030(4) 0.037(4) 0.023(4) 0.000(3) 0.003(3) -0.002(3)
C46 0.025(4) 0.030(4) 0.028(4) -0.004(3) -0.001(3) -0.003(3)
C47 0.012(3) 0.026(4) 0.023(3) -0.004(3) 0.000(2) 0.005(3)
C48 0.019(3) 0.027(4) 0.023(4) -0.003(3) 0.003(3) -0.004(3)
C49 0.016(3) 0.031(4) 0.020(3) -0.003(3) 0.003(3) 0.002(3)
C50 0.035(4) 0.037(5) 0.031(4) 0.008(4) 0.000(3) 0.015(4)
C51 0.099(9) 0.020(4) 0.041(5) -0.008(4) -0.014(5) 0.009(5)
C52 0.132(13) 0.043(7) 0.077(9) 0.011(6) 0.010(9) -0.014(7)
C53 0.106(11) 0.061(8) 0.067(8) -0.018(6) -0.038(8) -0.010(7)
C54 0.106(10) 0.055(7) 0.060(7) -0.002(6) 0.026(7) 0.023(7)
C55 0.041(4) 0.015(3) 0.027(4) 0.001(3) -0.001(3) 0.001(3)
C56 0.051(5) 0.028(4) 0.016(3) 0.001(3) -0.011(3) -0.004(4)
C57 0.033(4) 0.025(4) 0.035(4) 0.006(3) -0.010(3) -0.004(3)
C58 0.034(4) 0.016(3) 0.028(4) 0.004(3) -0.002(3) -0.001(3)
C59 0.022(4) 0.030(4) 0.042(5) 0.005(3) 0.000(3) -0.008(3)
C60 0.028(4) 0.023(4) 0.041(5) -0.004(3) 0.007(3) 0.001(3)
C61 0.033(4) 0.017(3) 0.027(4) 0.006(3) 0.000(3) 0.003(3)
C62 0.041(5) 0.037(4) 0.022(4) 0.001(3) 0.005(3) 0.004(4)
C63 0.044(5) 0.035(4) 0.024(4) -0.007(3) 0.002(3) 0.003(4)
C64 0.032(4) 0.031(4) 0.026(4) 0.002(3) -0.007(3) -0.002(3)
C65 0.029(4) 0.019(3) 0.025(4) -0.004(3) 0.004(3) -0.003(3)
C66 0.026(4) 0.019(3) 0.019(3) 0.002(3) 0.001(3) -0.005(3)
C67 0.031(4) 0.012(3) 0.026(4) 0.004(3) 0.000(3) 0.004(3)
C68 0.032(4) 0.029(4) 0.036(4) 0.002(3) 0.006(3) 0.006(3)
C69 0.023(4) 0.048(5) 0.031(4) -0.002(4) -0.009(3) -0.001(3)
C70 0.036(5) 0.059(6) 0.049(6) 0.003(5) -0.009(4) 0.000(4)
C71 0.051(6) 0.104(10) 0.042(6) 0.024(6) -0.004(5) -0.017(6)
C72 0.051(7) 0.069(8) 0.096(10) -0.009(7) -0.024(6) 0.016(6)
Cl1 0.0343(10) 0.0401(11) 0.0327(10) -0.0087(8) -0.0143(8) 0.0017(8)
Cl2 0.0426(11) 0.0380(11) 0.0346(11) -0.0076(9) -0.0083(9) -0.0035(9)
Cl3 0.0378(11) 0.0405(11) 0.0310(10) 0.0089(8) -0.0098(8) 0.0000(9)
Cl4 0.0420(11) 0.0333(10) 0.0339(10) -0.0116(8) 0.0113(9) -0.0029(8)
N1 0.025(3) 0.019(3) 0.023(3) 0.002(2) -0.003(2) 0.004(2)
N2 0.025(3) 0.041(4) 0.040(4) 0.002(3) 0.002(3) -0.005(3)
N3 0.017(3) 0.037(4) 0.018(3) 0.002(3) -0.002(2) 0.000(2)
N4 0.047(4) 0.030(4) 0.047(4) 0.011(3) -0.015(4) -0.011(3)
N5 0.018(3) 0.030(3) 0.022(3) -0.002(3) 0.000(2) 0.003(2)
N6 0.056(5) 0.021(3) 0.039(4) -0.006(3) -0.008(3) 0.011(3)
N7 0.030(3) 0.014(3) 0.030(3) 0.000(2) -0.005(3) -0.002(2)
N8 0.025(4) 0.043(4) 0.044(4) -0.007(3) -0.003(3) 0.002(3)
Pt1 0.02264(14) 0.02290(15) 0.02241(14) 0.00129(11) -0.00319(10) -0.00192(11)
Pt2 0.02246(15) 0.02802(15) 0.02442(15) -0.00196(11) -0.00304(11) -0.00271(11)
Pt3 0.02284(15) 0.02522(15) 0.02238(14) -0.00056(11) -0.00141(11) 0.00016(11)
Pt4 0.02649(15) 0.02107(14) 0.02604(15) -0.00268(11) 0.00074(11) -0.00129(11)
O1 0.149(15) 0.186(18) 0.26(2) 0.029(16) 0.037(14) -0.016(12)
O2 0.45(5) 0.28(4) 0.43(5) 0.09(3) 0.01(4) 0.02(3)

loop_
_atom_type_symbol
_atom_type_description
_atom_type_scat_dispersion_real
_atom_type_scat_dispersion_imag
_atom_type_scat_source
C C 0.0033 0.0016 'International Tables Vol C Tables 4.2.6.8 and 6.1.1.4'
H H 0 0 'International Tables Vol C Tables 4.2.6.8 and 6.1.1.4'
Cl Cl 0.1484 0.1585 'International Tables Vol C Tables 4.2.6.8 and 6.1.1.4'
N N 0.0061 0.0033 'International Tables Vol C Tables 4.2.6.8 and 6.1.1.4'
Pt Pt -1.7033 8.3905 'International Tables Vol C Tables 4.2.6.8 and 6.1.1.4'
O O 0.0106 0.006 'International Tables Vol C Tables 4.2.6.8 and 6.1.1.4'

loop_
_geom_angle_atom_site_label_1
_geom_angle_atom_site_label_2
_geom_angle_atom_site_label_3
_geom_angle
_geom_angle_site_symmetry_1
_geom_angle_site_symmetry_3
_geom_angle_publ_flag
N1 C1 C2 122.1(8) . . ?
N1 C1 H1 119 . . ?
C2 C1 H1 119 . . ?
C3 C2 C1 119.7(7) . . ?
C3 C2 H2 120.1 . . ?
C1 C2 H2 120.1 . . ?
C2 C3 C4 120.1(7) . . ?
C2 C3 H3 120 . . ?
C4 C3 H3 120 . . ?
C13 C4 C3 117.0(8) . . ?
C13 C4 C5 118.4(7) . . ?
C3 C4 C5 124.5(7) . . ?
C6 C5 C4 119.9(7) . . ?
C6 C5 H5 120.1 . . ?
C4 C5 H5 120.1 . . ?
C5 C6 C7 122.5(7) . . ?
C5 C6 H6 118.7 . . ?
C7 C6 H6 118.7 . . ?
C12 C7 C8 117.7(7) . . ?
C12 C7 C6 118.2(7) . . ?
C8 C7 C6 124.1(7) . . ?
C9 C8 C7 119.6(7) . . ?
C9 C8 H8 120.2 . . ?
C7 C8 H8 120.2 . . ?
C8 C9 C10 121.5(7) . . ?
C8 C9 H9 119.3 . . ?
C10 C9 H9 119.3 . . ?
C11 C10 C9 121.1(7) . . ?
C11 C10 H10 119.5 . . ?
C9 C10 H10 119.5 . . ?
C10 C11 C12 116.8(7) . . ?
C10 C11 Pt1 130.9(6) . . ?
C12 C11 Pt1 112.3(5) . . ?
C7 C12 C11 123.4(7) . . ?
C7 C12 C13 118.9(7) . . ?
C11 C12 C13 117.7(6) . . ?
N1 C13 C4 122.9(7) . . ?
N1 C13 C12 115.1(6) . . ?
C4 C13 C12 121.9(7) . . ?
N2 C14 Pt1 178.7(7) . . ?
N2 C15 C17 108.3(8) . . ?
N2 C15 C16 106.4(8) . . ?
C17 C15 C16 111.0(10) . . ?
N2 C15 C18 108.5(7) . . ?
C17 C15 C18 112.8(10) . . ?
C16 C15 C18 109.6(10) . . ?
C15 C16 H16A 109.5 . . ?
C15 C16 H16B 109.5 . . ?
H16A C16 H16B 109.5 . . ?
C15 C16 H16C 109.5 . . ?
H16A C16 H16C 109.5 . . ?
H16B C16 H16C 109.5 . . ?
C15 C17 H17A 109.5 . . ?
C15 C17 H17B 109.5 . . ?
H17A C17 H17B 109.5 . . ?
C15 C17 H17C 109.5 . . ?
H17A C17 H17C 109.5 . . ?
H17B C17 H17C 109.5 . . ?
C15 C18 H18A 109.5 . . ?
C15 C18 H18B 109.5 . . ?
H18A C18 H18B 109.5 . . ?
C15 C18 H18C 109.5 . . ?
H18A C18 H18C 109.5 . . ?
H18B C18 H18C 109.5 . . ?
N3 C19 C20 121.7(8) . . ?
N3 C19 H19 119.2 . . ?
C20 C19 H19 119.2 . . ?
C21 C20 C19 120.4(7) . . ?
C21 C20 H20 119.8 . . ?
C19 C20 H20 119.8 . . ?
C20 C21 C22 120.1(8) . . ?
C20 C21 H21 120 . . ?
C22 C21 H21 120 . . ?
C31 C22 C21 116.4(7) . . ?
C31 C22 C23 117.5(7) . . ?
C21 C22 C23 126.0(8) . . ?
C24 C23 C22 121.2(7) . . ?
C24 C23 H23 119.4 . . ?
C22 C23 H23 119.4 . . ?
C23 C24 C25 121.4(7) . . ?
C23 C24 H24 119.3 . . ?
C25 C24 H24 119.3 . . ?
C30 C25 C26 117.3(7) . . ?
C30 C25 C24 118.9(7) . . ?
C26 C25 C24 123.8(7) . . ?
C27 C26 C25 120.1(7) . . ?
C27 C26 H26 120 . . ?
C25 C26 H26 120 . . ?
C26 C27 C28 121.7(7) . . ?
C26 C27 H27 119.1 . . ?
C28 C27 H27 119.1 . . ?
C29 C28 C27 120.0(7) . . ?
C29 C28 H28 120 . . ?
C27 C28 H28 120 . . ?
C28 C29 C30 116.9(7) . . ?
C28 C29 Pt2 130.3(6) . . ?
C30 C29 Pt2 112.8(5) . . ?
C25 C30 C29 123.8(7) . . ?
C25 C30 C31 118.6(7) . . ?
C29 C30 C31 117.5(7) . . ?
N3 C31 C22 123.5(7) . . ?
N3 C31 C30 114.2(7) . . ?
C22 C31 C30 122.3(7) . . ?
N4 C32 Pt2 179.4(8) . . ?
C35 C33 N4 108.8(9) . . ?
C35 C33 C36 112.5(11) . . ?
N4 C33 C36 107.8(8) . . ?
C35 C33 C34 111.1(12) . . ?
N4 C33 C34 105.0(9) . . ?
C36 C33 C34 111.4(12) . . ?
C33 C34 H34A 109.5 . . ?
C33 C34 H34B 109.5 . . ?
H34A C34 H34B 109.5 . . ?
C33 C34 H34C 109.5 . . ?
H34A C34 H34C 109.5 . . ?
H34B C34 H34C 109.5 . . ?
C33 C35 H35A 109.5 . . ?
C33 C35 H35B 109.5 . . ?
H35A C35 H35B 109.5 . . ?
C33 C35 H35C 109.5 . . ?
H35A C35 H35C 109.5 . . ?
H35B C35 H35C 109.5 . . ?
C33 C36 H36A 109.5 . . ?
C33 C36 H36B 109.5 . . ?
H36A C36 H36B 109.5 . . ?
C33 C36 H36C 109.5 . . ?
H36A C36 H36C 109.5 . . ?
H36B C36 H36C 109.5 . . ?
N5 C37 C38 120.7(7) . . ?
N5 C37 H37 119.7 . . ?
C38 C37 H37 119.7 . . ?
C39 C38 C37 120.6(7) . . ?
C39 C38 H38 119.7 . . ?
C37 C38 H38 119.7 . . ?
C38 C39 C40 119.9(7) . . ?
C38 C39 H39 120 . . ?
C40 C39 H39 120 . . ?
C49 C40 C39 116.4(7) . . ?
C49 C40 C41 118.6(7) . . ?
C39 C40 C41 125.0(7) . . ?
C42 C41 C40 121.0(8) . . ?
C42 C41 H41 119.5 . . ?
C40 C41 H41 119.5 . . ?
C41 C42 C43 121.2(7) . . ?
C41 C42 H42 119.4 . . ?
C43 C42 H42 119.4 . . ?
C48 C43 C44 117.1(7) . . ?
C48 C43 C42 119.1(7) . . ?
C44 C43 C42 123.7(7) . . ?
C45 C44 C43 119.6(7) . . ?
C45 C44 H44 120.2 . . ?
C43 C44 H44 120.2 . . ?
C44 C45 C46 121.7(7) . . ?
C44 C45 H45 119.2 . . ?
C46 C45 H45 119.2 . . ?
C47 C46 C45 121.2(7) . . ?
C47 C46 H46 119.4 . . ?
C45 C46 H46 119.4 . . ?
C46 C47 C48 117.2(7) . . ?
C46 C47 Pt3 131.7(6) . . ?
C48 C47 Pt3 111.1(5) . . ?
C43 C48 C47 122.9(7) . . ?
C43 C48 C49 118.5(7) . . ?
C47 C48 C49 118.5(7) . . ?
N5 C49 C40 123.5(6) . . ?
N5 C49 C48 114.9(6) . . ?
C40 C49 C48 121.6(7) . . ?
N6 C50 Pt3 177.9(8) . . ?
N6 C51 C52 106.8(8) . . ?
N6 C51 C54 107.5(9) . . ?
C52 C51 C54 109.7(10) . . ?
N6 C51 C53 106.6(8) . . ?
C52 C51 C53 113.3(11) . . ?
C54 C51 C53 112.6(10) . . ?
C51 C52 H52A 109.5 . . ?
C51 C52 H52B 109.5 . . ?
H52A C52 H52B 109.5 . . ?
C51 C52 H52C 109.5 . . ?
H52A C52 H52C 109.5 . . ?
H52B C52 H52C 109.5 . . ?
C51 C53 H53A 109.5 . . ?
C51 C53 H53B 109.5 . . ?
H53A C53 H53B 109.5 . . ?
C51 C53 H53C 109.5 . . ?
H53A C53 H53C 109.5 . . ?
H53B C53 H53C 109.5 . . ?
C51 C54 H54A 109.5 . . ?
C51 C54 H54B 109.5 . . ?
H54A C54 H54B 109.5 . . ?
C51 C54 H54C 109.5 . . ?
H54A C54 H54C 109.5 . . ?
H54B C54 H54C 109.5 . . ?
N7 C55 C56 121.5(7) . . ?
N7 C55 H55 119.3 . . ?
C56 C55 H55 119.3 . . ?
C57 C56 C55 120.1(7) . . ?
C57 C56 H56 120 . . ?
C55 C56 H56 120 . . ?
C56 C57 C58 120.0(7) . . ?
C56 C57 H57 120 . . ?
C58 C57 H57 120 . . ?
C67 C58 C57 117.5(7) . . ?
C67 C58 C59 117.4(7) . . ?
C57 C58 C59 125.1(7) . . ?
C60 C59 C58 120.2(7) . . ?
C60 C59 H59 119.9 . . ?
C58 C59 H59 119.9 . . ?
C59 C60 C61 123.1(7) . . ?
C59 C60 H60 118.4 . . ?
C61 C60 H60 118.4 . . ?
C62 C61 C66 117.2(7) . . ?
C62 C61 C60 125.2(7) . . ?
C66 C61 C60 117.6(7) . . ?
C63 C62 C61 121.1(7) . . ?
C63 C62 H62 119.5 . . ?
C61 C62 H62 119.5 . . ?
C62 C63 C64 120.4(7) . . ?
C62 C63 H63 119.8 . . ?
C64 C63 H63 119.8 . . ?
C65 C64 C63 121.4(7) . . ?
C65 C64 H64 119.3 . . ?
C63 C64 H64 119.3 . . ?
C64 C65 C66 116.3(7) . . ?
C64 C65 Pt4 131.1(6) . . ?
C66 C65 Pt4 112.6(5) . . ?
C61 C66 C65 123.5(7) . . ?
C61 C66 C67 119.5(7) . . ?
C65 C66 C67 116.9(6) . . ?
N7 C67 C58 122.0(7) . . ?
N7 C67 C66 115.8(7) . . ?
C58 C67 C66 122.1(7) . . ?
N8 C68 Pt4 178.0(7) . . ?
N8 C69 C70 107.7(7) . . ?
N8 C69 C72 109.2(8) . . ?
C70 C69 C72 110.0(8) . . ?
N8 C69 C71 106.3(7) . . ?
C70 C69 C71 110.7(9) . . ?
C72 C69 C71 112.8(9) . . ?
C69 C70 H70A 109.5 . . ?
C69 C70 H70B 109.5 . . ?
H70A C70 H70B 109.5 . . ?
C69 C70 H70C 109.5 . . ?
H70A C70 H70C 109.5 . . ?
H70B C70 H70C 109.5 . . ?
C69 C71 H71A 109.5 . . ?
C69 C71 H71B 109.5 . . ?
H71A C71 H71B 109.5 . . ?
C69 C71 H71C 109.5 . . ?
H71A C71 H71C 109.5 . . ?
H71B C71 H71C 109.5 . . ?
C69 C72 H72A 109.5 . . ?
C69 C72 H72B 109.5 . . ?
H72A C72 H72B 109.5 . . ?
C69 C72 H72C 109.5 . . ?
H72A C72 H72C 109.5 . . ?
H72B C72 H72C 109.5 . . ?
C1 N1 C13 118.2(6) . . ?
C1 N1 Pt1 128.4(5) . . ?
C13 N1 Pt1 113.4(5) . . ?
C14 N2 C15 176.6(8) . . ?
C19 N3 C31 117.9(7) . . ?
C19 N3 Pt2 128.2(6) . . ?
C31 N3 Pt2 113.8(5) . . ?
C32 N4 C33 173.2(10) . . ?
C37 N5 C49 118.8(7) . . ?
C37 N5 Pt3 127.4(5) . . ?
C49 N5 Pt3 113.7(5) . . ?
C50 N6 C51 175.2(9) . . ?
C55 N7 C67 118.9(7) . . ?
C55 N7 Pt4 128.0(5) . . ?
C67 N7 Pt4 113.1(5) . . ?
C68 N8 C69 171.6(9) . . ?
C14 Pt1 C11 93.2(3) . . ?
C14 Pt1 N1 174.7(3) . . ?
C11 Pt1 N1 81.5(3) . . ?
C14 Pt1 Cl1 91.1(2) . . ?
C11 Pt1 Cl1 173.8(2) . . ?
N1 Pt1 Cl1 94.08(17) . . ?
C32 Pt2 C29 94.0(3) . . ?
C32 Pt2 N3 175.6(3) . . ?
C29 Pt2 N3 81.6(3) . . ?
C32 Pt2 Cl2 90.7(2) . . ?
C29 Pt2 Cl2 174.0(2) . . ?
N3 Pt2 Cl2 93.63(18) . . ?
C32 Pt2 Pt3 92.3(3) . 2 ?
C29 Pt2 Pt3 89.29(19) . 2 ?
N3 Pt2 Pt3 88.44(16) . 2 ?
Cl2 Pt2 Pt3 94.23(5) . 2 ?
C50 Pt3 C47 92.1(3) . . ?
C50 Pt3 N5 173.0(3) . . ?
C47 Pt3 N5 81.7(3) . . ?
C50 Pt3 Cl3 91.4(2) . . ?
C47 Pt3 Cl3 174.8(2) . . ?
N5 Pt3 Cl3 94.52(17) . . ?
C50 Pt3 Pt2 92.4(2) . 2 ?
C47 Pt3 Pt2 91.58(18) . 2 ?
N5 Pt3 Pt2 91.14(16) . 2 ?
Cl3 Pt3 Pt2 92.17(5) . 2 ?
C68 Pt4 C65 93.4(3) . . ?
C68 Pt4 N7 174.9(3) . . ?
C65 Pt4 N7 81.5(3) . . ?
C68 Pt4 Cl4 90.6(2) . . ?
C65 Pt4 Cl4 173.9(2) . . ?
N7 Pt4 Cl4 94.53(18) . . ?

loop_
_geom_bond_atom_site_label_1
_geom_bond_atom_site_label_2
_geom_bond_distance
_geom_bond_site_symmetry_2
_geom_bond_publ_flag
C1 N1 1.336(9) . ?
C1 C2 1.387(11) . ?
C1 H1 0.93 . ?
C2 C3 1.366(12) . ?
C2 H2 0.93 . ?
C3 C4 1.404(11) . ?
C3 H3 0.93 . ?
C4 C13 1.389(10) . ?
C4 C5 1.429(12) . ?
C5 C6 1.361(11) . ?
C5 H5 0.93 . ?
C6 C7 1.426(10) . ?
C6 H6 0.93 . ?
C7 C12 1.405(10) . ?
C7 C8 1.423(10) . ?
C8 C9 1.378(11) . ?
C8 H8 0.93 . ?
C9 C10 1.415(11) . ?
C9 H9 0.93 . ?
C10 C11 1.385(10) . ?
C10 H10 0.93 . ?
C11 C12 1.421(10) . ?
C11 Pt1 2.011(7) . ?
C12 C13 1.424(10) . ?
C13 N1 1.374(9) . ?
C14 N2 1.152(10) . ?
C14 Pt1 1.896(8) . ?
C15 N2 1.436(10) . ?
C15 C17 1.499(15) . ?
C15 C16 1.516(15) . ?
C15 C18 1.518(13) . ?
C16 H16A 0.96 . ?
C16 H16B 0.96 . ?
C16 H16C 0.96 . ?
C17 H17A 0.96 . ?
C17 H17B 0.96 . ?
C17 H17C 0.96 . ?
C18 H18A 0.96 . ?
C18 H18B 0.96 . ?
C18 H18C 0.96 . ?
C19 N3 1.341(9) . ?
C19 C20 1.386(12) . ?
C19 H19 0.93 . ?
C20 C21 1.372(12) . ?
C20 H20 0.93 . ?
C21 C22 1.411(10) . ?
C21 H21 0.93 . ?
C22 C31 1.391(11) . ?
C22 C23 1.430(11) . ?
C23 C24 1.361(11) . ?
C23 H23 0.93 . ?
C24 C25 1.432(11) . ?
C24 H24 0.93 . ?
C25 C30 1.402(10) . ?
C25 C26 1.414(10) . ?
C26 C27 1.371(11) . ?
C26 H26 0.93 . ?
C27 C28 1.423(11) . ?
C27 H27 0.93 . ?
C28 C29 1.392(10) . ?
C28 H28 0.93 . ?
C29 C30 1.415(10) . ?
C29 Pt2 2.004(7) . ?
C30 C31 1.433(10) . ?
C31 N3 1.387(10) . ?
C32 N4 1.141(10) . ?
C32 Pt2 1.903(8) . ?
C33 C35 1.472(17) . ?
C33 N4 1.476(11) . ?
C33 C36 1.508(13) . ?
C33 C34 1.535(19) . ?
C34 H34A 0.96 . ?
C34 H34B 0.96 . ?
C34 H34C 0.96 . ?
C35 H35A 0.96 . ?
C35 H35B 0.96 . ?
C35 H35C 0.96 . ?
C36 H36A 0.96 . ?
C36 H36B 0.96 . ?
C36 H36C 0.96 . ?
C37 N5 1.349(9) . ?
C37 C38 1.395(11) . ?
C37 H37 0.93 . ?
C38 C39 1.362(11) . ?
C38 H38 0.93 . ?
C39 C40 1.411(10) . ?
C39 H39 0.93 . ?
C40 C49 1.400(10) . ?
C40 C41 1.420(11) . ?
C41 C42 1.364(11) . ?
C41 H41 0.93 . ?
C42 C43 1.444(11) . ?
C42 H42 0.93 . ?
C43 C48 1.404(10) . ?
C43 C44 1.420(10) . ?
C44 C45 1.363(11) . ?
C44 H44 0.93 . ?
C45 C46 1.398(11) . ?
C45 H45 0.93 . ?
C46 C47 1.362(10) . ?
C46 H46 0.93 . ?
C47 C48 1.412(10) . ?
C47 Pt3 2.027(7) . ?
C48 C49 1.440(10) . ?
C49 N5 1.354(9) . ?
C50 N6 1.122(11) . ?
C50 Pt3 1.919(9) . ?
C51 N6 1.453(11) . ?
C51 C52 1.514(14) . ?
C51 C54 1.520(16) . ?
C51 C53 1.520(15) . ?
C52 H52A 0.96 . ?
C52 H52B 0.96 . ?
C52 H52C 0.96 . ?
C53 H53A 0.96 . ?
C53 H53B 0.96 . ?
C53 H53C 0.96 . ?
C54 H54A 0.96 . ?
C54 H54B 0.96 . ?
C54 H54C 0.96 . ?
C55 N7 1.345(9) . ?
C55 C56 1.396(11) . ?
C55 H55 0.93 . ?
C56 C57 1.358(11) . ?
C56 H56 0.93 . ?
C57 C58 1.406(10) . ?
C57 H57 0.93 . ?
C58 C67 1.405(10) . ?
C58 C59 1.450(11) . ?
C59 C60 1.348(11) . ?
C59 H59 0.93 . ?
C60 C61 1.439(11) . ?
C60 H60 0.93 . ?
C61 C62 1.395(11) . ?
C61 C66 1.409(10) . ?
C62 C63 1.375(12) . ?
C62 H62 0.93 . ?
C63 C64 1.411(11) . ?
C63 H63 0.93 . ?
C64 C65 1.384(10) . ?
C64 H64 0.93 . ?
C65 C66 1.418(10) . ?
C65 Pt4 2.002(7) . ?
C66 C67 1.422(10) . ?
C67 N7 1.364(9) . ?
C68 N8 1.161(11) . ?
C68 Pt4 1.896(9) . ?
C69 N8 1.443(10) . ?
C69 C70 1.514(13) . ?
C69 C72 1.522(13) . ?
C69 C71 1.533(13) . ?
C70 H70A 0.96 . ?
C70 H70B 0.96 . ?
C70 H70C 0.96 . ?
C71 H71A 0.96 . ?
C71 H71B 0.96 . ?
C71 H71C 0.96 . ?
C72 H72A 0.96 . ?
C72 H72B 0.96 . ?
C72 H72C 0.96 . ?
Cl1 Pt1 2.3977(19) . ?
Cl2 Pt2 2.436(2) . ?
Cl3 Pt3 2.3988(19) . ?
Cl4 Pt4 2.4278(19) . ?
N1 Pt1 2.075(6) . ?
N3 Pt2 2.058(6) . ?
N5 Pt3 2.074(6) . ?
N7 Pt4 2.068(6) . ?
Pt2 Pt3 3.2394(4) 2 ?
Pt3 Pt2 3.2394(4) 2 ?
